data_7230041
loop_
_publ_author_name
'Wang, Hui'
'Liu, Ju'
'Wang, Weizhou'

_publ_section_title
;
 Intermolecular and very strong intramolecular C-SeO/N chalcogen bonds in
 nitrophenyl selenocyanate crystals.
;
_journal_issue 7
_journal_name_full 'Physical chemistry chemical physics : PCCP'
_journal_page_first 5227
_journal_page_last 5234
_journal_paper_doi 10.1039/c7cp08215k
_journal_volume 20
_journal_year 2018
_chemical_absolute_configuration ad
_chemical_formula_moiety 'C7 H4 N2 O2 Se'
_chemical_formula_sum 'C7 H4 N2 O2 Se'
_chemical_formula_weight 227.08
_space_group_crystal_system monoclinic
_space_group_IT_number 4
_space_group_name_Hall 'P 2yb'
_space_group_name_H-M_alt 'P 1 21 1'
_symmetry_space_group_name_Hall 'P 2yb'
_symmetry_space_group_name_H-M 'P 1 21 1'
_atom_sites_solution_hydrogens geom
_atom_sites_solution_primary direct
_atom_sites_solution_secondary difmap
_audit_creation_date 2017-11-28
_audit_creation_method
;
Olex2 1.2
(compiled 2017.08.10 svn.r3458 for OlexSys, GUI svn.r5381)
;
_audit_update_record
;
2017-11-30 deposited with the CCDC.
2018-01-25 downloaded from the CCDC.
;
_cell_angle_alpha 90.00
_cell_angle_beta 94.469(2)
_cell_angle_gamma 90.00
_cell_formula_units_Z 2
_cell_length_a 3.9678(4)
_cell_length_b 6.9334(7)
_cell_length_c 14.5948(14)
_cell_measurement_reflns_used 4427
_cell_measurement_temperature 273(2)
_cell_measurement_theta_max 28.174
_cell_measurement_theta_min 2.800
_cell_volume 400.29(7)
_computing_cell_refinement 'SAINT v8.37A (Bruker, 2015)'
_computing_data_reduction 'SAINT v8.37A (Bruker, 2015)'
_computing_molecular_graphics 'Olex2 (Dolomanov et al., 2009)'
_computing_publication_material 'Olex2 (Dolomanov et al., 2009)'
_computing_structure_refinement 'XL (Sheldrick, 2008)'
_computing_structure_solution 'XS (Sheldrick, 2008)'
_diffrn_ambient_temperature 273.15
_diffrn_measured_fraction_theta_full 0.976
_diffrn_measured_fraction_theta_max 0.976
_diffrn_measurement_device_type 'CCD area detector'
_diffrn_measurement_method 'phi and omega scans'
_diffrn_radiation_monochromator graphite
_diffrn_radiation_type MoK\a
_diffrn_radiation_wavelength 0.71073
_diffrn_reflns_av_R_equivalents 0.0289
_diffrn_reflns_av_unetI/netI 0.0381
_diffrn_reflns_limit_h_max 4
_diffrn_reflns_limit_h_min -4
_diffrn_reflns_limit_k_max 8
_diffrn_reflns_limit_k_min -8
_diffrn_reflns_limit_l_max 17
_diffrn_reflns_limit_l_min -17
_diffrn_reflns_number 4056
_diffrn_reflns_theta_full 25.33
_diffrn_reflns_theta_max 25.33
_diffrn_reflns_theta_min 4.20
_diffrn_source 'fine-focus sealed tube'
_exptl_absorpt_coefficient_mu 4.645
_exptl_absorpt_correction_T_max 0.4885
_exptl_absorpt_correction_T_min 0.4421
_exptl_absorpt_correction_type multi-scan
_exptl_absorpt_process_details
'SADABS-2016/2 (Bruker,2016/2) was used for absorption correction. wR2(int) was 0.1176 before and 0.0453 after correction. The Ratio of minimum to maximum transmission is 0.4200. The \l/2 correction factor is Not present.'
_exptl_crystal_colour yellow
_exptl_crystal_colour_primary yellow
_exptl_crystal_density_diffrn 1.884
_exptl_crystal_density_method 'not measured'
_exptl_crystal_description block
_exptl_crystal_F_000 220
_exptl_crystal_size_max 0.21
_exptl_crystal_size_mid 0.19
_exptl_crystal_size_min 0.18
_refine_diff_density_max 0.347
_refine_diff_density_min -0.453
_refine_diff_density_rms 0.077
_refine_ls_abs_structure_details 'Flack H D (1983), Acta Cryst. A39, 876-881'
_refine_ls_abs_structure_Flack 0.061(13)
_refine_ls_extinction_method none
_refine_ls_goodness_of_fit_ref 1.137
_refine_ls_hydrogen_treatment constr
_refine_ls_matrix_type full
_refine_ls_number_parameters 109
_refine_ls_number_reflns 1434
_refine_ls_number_restraints 1
_refine_ls_restrained_S_all 1.136
_refine_ls_R_factor_all 0.0211
_refine_ls_R_factor_gt 0.0206
_refine_ls_shift/su_max 0.001
_refine_ls_shift/su_mean 0.000
_refine_ls_structure_factor_coef Fsqd
_refine_ls_weighting_details 'calc w=1/[\s^2^(Fo^2^)+(0.0140P)^2^+0.0530P] where P=(Fo^2^+2Fc^2^)/3'
_refine_ls_weighting_scheme calc
_refine_ls_wR_factor_gt 0.0527
_refine_ls_wR_factor_ref 0.0530
_reflns_number_gt 1405
_reflns_number_total 1434
_reflns_threshold_expression >2sigma(I)
_cod_data_source_file c7cp08215k2.cif
_cod_data_source_block w_CCDC1
_cod_depositor_comments 'Adding full bibliography for 7230040--7230042.cif.'
_cod_database_code 7230041
_olex2_refinement_description
;
1. Fixed Uiso
 At 1.2 times of:
  All C(H) groups
2.a Aromatic/amide H refined with riding coordinates:
 C3(H3), C5(H5), C4(H4), C2(H2)
;
_olex2_submission_special_instructions 'No special instructions were received'

loop_
_space_group_symop_id
_space_group_symop_operation_xyz
1 'x, y, z'
2 '-x, y+1/2, -z'

loop_
_atom_site_label
_atom_site_type_symbol
_atom_site_fract_x
_atom_site_fract_y
_atom_site_fract_z
_atom_site_U_iso_or_equiv
_atom_site_adp_type
_atom_site_occupancy
_atom_site_calc_flag
_atom_site_refinement_flags_posn
Se1 Se -0.45157(6) -0.33530(5) -0.846266(14) 0.04021(11) Uani 1 d .
C3 C -0.0024(7) 0.1875(5) -0.7562(2) 0.0446(7) Uani 1 d .
H3 H 0.0906 0.2944 -0.7833 0.053 Uiso 1 calc R
C1 C -0.2733(6) -0.1237(4) -0.77339(18) 0.0314(5) Uani 1 d .
C5 C -0.1484(8) 0.0205(5) -0.6220(2) 0.0454(7) Uani 1 d .
H5 H -0.1548 0.0124 -0.5586 0.055 Uiso 1 calc R
C6 C -0.2773(7) -0.1261(4) -0.67786(19) 0.0356(6) Uani 1 d .
C4 C -0.0085(7) 0.1810(9) -0.66172(18) 0.0473(8) Uani 1 d .
H4 H 0.0792 0.2821 -0.6254 0.057 Uiso 1 calc R
C2 C -0.1316(7) 0.0384(4) -0.81148(19) 0.0391(6) Uani 1 d .
H2 H -0.1236 0.0467 -0.8749 0.047 Uiso 1 calc R
C7 C -0.3282(8) -0.2402(5) -0.9575(2) 0.0471(7) Uani 1 d .
N2 N -0.2583(9) -0.1893(5) -1.0282(2) 0.0678(9) Uani 1 d .
O1 O -0.4184(9) -0.2950(6) -0.54995(16) 0.0985(14) Uani 1 d .
N1 N -0.4307(8) -0.2886(4) -0.63376(19) 0.0503(7) Uani 1 d .
O2 O -0.5700(7) -0.4133(4) -0.6829(2) 0.0644(7) Uani 1 d .

loop_
_atom_site_aniso_label
_atom_site_aniso_U_11
_atom_site_aniso_U_22
_atom_site_aniso_U_33
_atom_site_aniso_U_23
_atom_site_aniso_U_13
_atom_site_aniso_U_12
Se1 0.04368(16) 0.03850(14) 0.03829(15) -0.00616(15) 0.00211(9) -0.00607(15)
C3 0.0511(15) 0.0302(16) 0.0528(14) 0.0014(14) 0.0063(11) -0.0077(15)
C1 0.0314(13) 0.0311(12) 0.0316(13) 0.0021(10) 0.0022(10) 0.0038(10)
C5 0.0560(18) 0.0472(16) 0.0332(14) -0.0028(13) 0.0038(13) -0.0023(14)
C6 0.0399(15) 0.0354(13) 0.0321(13) 0.0042(11) 0.0067(10) 0.0006(11)
C4 0.0590(16) 0.034(2) 0.0485(14) -0.0067(16) -0.0006(12) -0.0046(15)
C2 0.0471(16) 0.0383(15) 0.0321(13) 0.0040(11) 0.0050(11) -0.0025(12)
C7 0.0550(19) 0.0510(16) 0.0342(16) -0.0087(13) -0.0029(13) 0.0083(14)
N2 0.095(2) 0.072(2) 0.0361(16) -0.0023(14) 0.0065(15) 0.0078(18)
O1 0.158(3) 0.099(3) 0.0383(12) 0.0159(15) 0.0119(15) -0.053(3)
N1 0.0644(16) 0.049(2) 0.0391(12) 0.0107(11) 0.0102(12) -0.0099(12)
O2 0.090(2) 0.0512(13) 0.0533(14) 0.0017(12) 0.0136(12) -0.0308(12)

loop_
_atom_type_symbol
_atom_type_description
_atom_type_scat_dispersion_real
_atom_type_scat_dispersion_imag
_atom_type_scat_source
C C 0.0033 0.0016 'International Tables Vol C Tables 4.2.6.8 and 6.1.1.4'
H H 0.0000 0.0000 'International Tables Vol C Tables 4.2.6.8 and 6.1.1.4'
N N 0.0061 0.0033 'International Tables Vol C Tables 4.2.6.8 and 6.1.1.4'
O O 0.0106 0.0060 'International Tables Vol C Tables 4.2.6.8 and 6.1.1.4'
Se Se -0.0929 2.2259 'International Tables Vol C Tables 4.2.6.8 and 6.1.1.4'

loop_
_geom_angle_atom_site_label_1
_geom_angle_atom_site_label_2
_geom_angle_atom_site_label_3
_geom_angle
C7 Se1 C1 95.89(13)
C4 C3 C2 121.5(4)
C6 C1 Se1 120.87(19)
C2 C1 Se1 122.7(2)
C2 C1 C6 116.4(3)
C6 C5 C4 119.1(3)
C1 C6 N1 119.3(3)
C5 C6 C1 123.4(3)
C5 C6 N1 117.3(3)
C3 C4 C5 118.7(4)
C3 C2 C1 120.9(3)
N2 C7 Se1 176.7(3)
O1 N1 C6 119.1(3)
O1 N1 O2 122.7(3)
O2 N1 C6 118.2(2)

loop_
_geom_bond_atom_site_label_1
_geom_bond_atom_site_label_2
_geom_bond_distance
Se1 C1 1.915(3)
Se1 C7 1.853(3)
C3 C4 1.382(4)
C3 C2 1.385(4)
C1 C6 1.396(4)
C1 C2 1.392(4)
C5 C6 1.377(4)
C5 C4 1.390(6)
C6 N1 1.454(4)
C7 N2 1.145(4)
O1 N1 1.221(4)
N1 O2 1.227(4)
